data_2219279
loop_
_publ_author_name
'Mao, Lihua'
'Chen, Yan'

_publ_section_title
;
 4-Ethoxypyridin-2-amine
;
_journal_coeditor_code BX2167
_journal_issue 9
_journal_name_full 'Acta Crystallographica Section E'
_journal_page_first o1749
_journal_paper_doi 10.1107/S1600536808024847
_journal_volume 64
_journal_year 2008
_chemical_formula_iupac 'C7 H10 N2 O'
_chemical_formula_moiety 'C7 H10 N2 O'
_chemical_formula_sum 'C7 H10 N2 O'
_chemical_formula_weight 138.17
_chemical_name_systematic
;
4-Ethoxypyridin-2-amine
;
_space_group_IT_number 2
_symmetry_cell_setting triclinic
_symmetry_space_group_name_Hall '-P 1'
_symmetry_space_group_name_H-M 'P -1'
_atom_sites_solution_hydrogens geom
_atom_sites_solution_primary direct
_atom_sites_solution_secondary difmap
_audit_creation_method SHELXL-97
_cell_angle_alpha 87.716(3)
_cell_angle_beta 87.714(4)
_cell_angle_gamma 64.189(3)
_cell_formula_units_Z 4
_cell_length_a 9.167(2)
_cell_length_b 9.470(2)
_cell_length_c 9.541(3)
_cell_measurement_reflns_used 1699
_cell_measurement_temperature 298(2)
_cell_measurement_theta_max 23.07
_cell_measurement_theta_min 2.80
_cell_volume 744.8(3)
_computing_cell_refinement 'SAINT (Bruker, 2001)'
_computing_data_collection 'SMART (Bruker, 2001)'
_computing_data_reduction 'SAINT (Bruker, 2001)'
_computing_molecular_graphics 'SHELXTL (Sheldrick, 2008)'
_computing_publication_material 'SHELXTL (Sheldrick, 2008) and local programs'
_computing_structure_refinement 'SHELXTL (Sheldrick, 2008)'
_computing_structure_solution 'SHELXTL (Sheldrick, 2008)'
_diffrn_ambient_temperature 298(2)
_diffrn_measured_fraction_theta_full 0.983
_diffrn_measured_fraction_theta_max 0.983
_diffrn_measurement_device_type 'Bruker SMART CCD area-detector'
_diffrn_measurement_method '\f and \w'
_diffrn_radiation_monochromator graphite
_diffrn_radiation_source 'fine-focus sealed tube'
_diffrn_radiation_type MoK\a
_diffrn_radiation_wavelength 0.71073
_diffrn_reflns_av_R_equivalents 0.0182
_diffrn_reflns_av_sigmaI/netI 0.0304
_diffrn_reflns_limit_h_max 10
_diffrn_reflns_limit_h_min -10
_diffrn_reflns_limit_k_max 11
_diffrn_reflns_limit_k_min -10
_diffrn_reflns_limit_l_max 7
_diffrn_reflns_limit_l_min -11
_diffrn_reflns_number 3749
_diffrn_reflns_theta_full 25.00
_diffrn_reflns_theta_max 25.00
_diffrn_reflns_theta_min 2.14
_diffrn_standards_decay_% 0
_diffrn_standards_number 0
_exptl_absorpt_coefficient_mu 0.085
_exptl_absorpt_correction_T_max 0.9741
_exptl_absorpt_correction_T_min 0.9012
_exptl_absorpt_correction_type multi-scan
_exptl_absorpt_process_details '(SADABS; Sheldrick, 2004)'
_exptl_crystal_colour yellow
_exptl_crystal_density_diffrn 1.232
_exptl_crystal_density_method 'not measured'
_exptl_crystal_description block
_exptl_crystal_F_000 296
_exptl_crystal_size_max 0.60
_exptl_crystal_size_mid 0.38
_exptl_crystal_size_min 0.31
_refine_diff_density_max 0.180
_refine_diff_density_min -0.161
_refine_ls_extinction_coef 0.040(5)
_refine_ls_extinction_expression Fc^*^=kFc[1+0.001xFc^2^\l^3^/sin(2\q)]^-1/4^
_refine_ls_extinction_method 'SHELXTL (Sheldrick, 2008)'
_refine_ls_goodness_of_fit_ref 1.024
_refine_ls_hydrogen_treatment constr
_refine_ls_matrix_type full
_refine_ls_number_parameters 182
_refine_ls_number_reflns 2582
_refine_ls_number_restraints 0
_refine_ls_restrained_S_all 1.024
_refine_ls_R_factor_all 0.0513
_refine_ls_R_factor_gt 0.0428
_refine_ls_shift/su_max 0.000
_refine_ls_shift/su_mean 0.000
_refine_ls_structure_factor_coef Fsqd
_refine_ls_weighting_details 'calc w=1/[\s^2^(Fo^2^)+(0.0632P)^2^+0.1056P] where P=(Fo^2^+2Fc^2^)/3'
_refine_ls_weighting_scheme calc
_refine_ls_wR_factor_gt 0.1145
_refine_ls_wR_factor_ref 0.1231
_reflns_number_gt 2110
_reflns_number_total 2582
_reflns_threshold_expression I>2\s(I)
_cod_data_source_file bx2167.cif
_cod_data_source_block I
_cod_database_code 2219279
_cod_database_fobs_code 2219279

loop_
_symmetry_equiv_pos_as_xyz
'x, y, z'
'-x, -y, -z'

loop_
_atom_site_type_symbol
_atom_site_label
_atom_site_fract_x
_atom_site_fract_y
_atom_site_fract_z
_atom_site_U_iso_or_equiv
_atom_site_adp_type
_atom_site_calc_flag
_atom_site_refinement_flags
_atom_site_occupancy
O O1 0.59961(14) 0.31435(14) 0.17306(12) 0.0647(3) Uani d . 1
O O2 0.09387(12) 0.83919(12) 0.15720(11) 0.0568(3) Uani d . 1
N N1 0.93140(16) 0.44443(15) 0.33834(14) 0.0559(4) Uani d . 1
N N2 0.8694(2) 0.3953(2) 0.56360(15) 0.0763(5) Uani d . 1
H H2B 0.9418 0.4221 0.5910 0.092 Uiso calc R 1
H H2C 0.8150 0.3666 0.6242 0.092 Uiso calc R 1
N N3 0.44815(15) 0.88727(15) 0.37838(14) 0.0557(4) Uani d . 1
N N4 0.26244(17) 1.10399(17) 0.49027(15) 0.0703(5) Uani d . 1
H H4B 0.3410 1.1061 0.5350 0.084 Uiso calc R 1
H H4C 0.1649 1.1736 0.5056 0.084 Uiso calc R 1
C C1 0.84095(18) 0.39828(17) 0.42438(16) 0.0516(4) Uani d . 1
C C2 0.72722(18) 0.35088(17) 0.37698(16) 0.0521(4) Uani d . 1
H H2A 0.6669 0.3189 0.4401 0.063 Uiso calc R 1
C C3 0.70648(18) 0.35259(17) 0.23495(16) 0.0508(4) Uani d . 1
C C4 0.8027(2) 0.39719(19) 0.14405(17) 0.0576(4) Uani d . 1
H H4A 0.7938 0.3970 0.0473 0.069 Uiso calc R 1
C C5 0.9098(2) 0.44086(19) 0.20049(17) 0.0586(4) Uani d . 1
H H5A 0.9731 0.4707 0.1389 0.070 Uiso calc R 1
C C6 0.4922(2) 0.2715(2) 0.25818(19) 0.0682(5) Uani d . 1
H H6A 0.4340 0.3519 0.3260 0.082 Uiso calc R 1
H H6B 0.5528 0.1732 0.3085 0.082 Uiso calc R 1
C C7 0.3764(3) 0.2550(3) 0.1622(2) 0.0951(7) Uani d . 1
H H7A 0.3023 0.2263 0.2159 0.143 Uiso calc R 1
H H7B 0.4354 0.1752 0.0957 0.143 Uiso calc R 1
H H7C 0.3171 0.3530 0.1132 0.143 Uiso calc R 1
C C8 0.29236(18) 0.99108(18) 0.39569(15) 0.0506(4) Uani d . 1
C C9 0.16603(18) 0.98351(18) 0.32351(16) 0.0511(4) Uani d . 1
H H9A 0.0594 1.0573 0.3380 0.061 Uiso calc R 1
C C10 0.20318(18) 0.86432(17) 0.23054(15) 0.0480(4) Uani d . 1
C C11 0.36506(19) 0.75665(18) 0.21075(17) 0.0568(4) Uani d . 1
H H11A 0.3941 0.6753 0.1483 0.068 Uiso calc R 1
C C12 0.47882(19) 0.77452(19) 0.28565(18) 0.0596(4) Uani d . 1
H H12A 0.5864 0.7029 0.2714 0.072 Uiso calc R 1
C C13 -0.07465(19) 0.9457(2) 0.17306(18) 0.0605(4) Uani d . 1
H H13A -0.0939 1.0486 0.1348 0.073 Uiso calc R 1
H H13B -0.1069 0.9557 0.2716 0.073 Uiso calc R 1
C C14 -0.1699(2) 0.8813(2) 0.0962(2) 0.0806(6) Uani d . 1
H H14A -0.2832 0.9508 0.1049 0.121 Uiso calc R 1
H H14B -0.1507 0.7799 0.1352 0.121 Uiso calc R 1
H H14C -0.1371 0.8718 -0.0012 0.121 Uiso calc R 1

loop_
_atom_site_aniso_label
_atom_site_aniso_U_11
_atom_site_aniso_U_22
_atom_site_aniso_U_33
_atom_site_aniso_U_12
_atom_site_aniso_U_13
_atom_site_aniso_U_23
O1 0.0665(7) 0.0772(8) 0.0598(7) -0.0395(7) -0.0091(6) -0.0017(6)
O2 0.0522(6) 0.0562(7) 0.0601(7) -0.0206(5) -0.0068(5) -0.0106(5)
N1 0.0577(8) 0.0564(8) 0.0557(8) -0.0264(7) -0.0021(6) -0.0038(6)
N2 0.1046(12) 0.0994(12) 0.0514(8) -0.0687(11) -0.0128(8) 0.0064(8)
N3 0.0489(7) 0.0531(8) 0.0580(8) -0.0148(6) -0.0073(6) -0.0054(6)
N4 0.0526(8) 0.0734(10) 0.0741(10) -0.0143(7) -0.0102(7) -0.0284(8)
C1 0.0562(9) 0.0425(8) 0.0532(9) -0.0186(7) -0.0054(7) -0.0003(6)
C2 0.0557(9) 0.0466(9) 0.0535(9) -0.0219(7) -0.0009(7) 0.0002(7)
C3 0.0501(8) 0.0418(8) 0.0572(9) -0.0164(7) -0.0049(7) -0.0040(7)
C4 0.0648(10) 0.0591(10) 0.0486(9) -0.0263(8) -0.0019(7) -0.0045(7)
C5 0.0624(10) 0.0625(10) 0.0538(9) -0.0303(8) 0.0052(7) -0.0040(7)
C6 0.0628(10) 0.0736(12) 0.0730(11) -0.0342(9) -0.0093(9) 0.0062(9)
C7 0.0799(14) 0.1224(19) 0.1023(16) -0.0620(14) -0.0346(12) 0.0319(14)
C8 0.0507(9) 0.0497(9) 0.0464(8) -0.0167(7) -0.0048(6) -0.0018(7)
C9 0.0450(8) 0.0487(9) 0.0523(8) -0.0130(7) -0.0030(6) -0.0040(7)
C10 0.0515(8) 0.0476(8) 0.0451(8) -0.0216(7) -0.0043(6) 0.0023(6)
C11 0.0557(9) 0.0493(9) 0.0603(9) -0.0172(8) 0.0001(7) -0.0118(7)
C12 0.0481(9) 0.0513(9) 0.0693(10) -0.0116(7) -0.0018(8) -0.0083(8)
C13 0.0528(9) 0.0603(10) 0.0650(10) -0.0207(8) -0.0045(8) -0.0074(8)
C14 0.0627(11) 0.0813(13) 0.1024(15) -0.0335(10) -0.0108(10) -0.0174(11)

loop_
_atom_type_symbol
_atom_type_description
_atom_type_scat_dispersion_real
_atom_type_scat_dispersion_imag
_atom_type_scat_source
C C 0.0033 0.0016 'International Tables Vol C Tables 4.2.6.8 and 6.1.1.4'
H H 0.0000 0.0000 'International Tables Vol C Tables 4.2.6.8 and 6.1.1.4'
N N 0.0061 0.0033 'International Tables Vol C Tables 4.2.6.8 and 6.1.1.4'
O O 0.0106 0.0060 'International Tables Vol C Tables 4.2.6.8 and 6.1.1.4'

loop_
_geom_angle_atom_site_label_1
_geom_angle_atom_site_label_2
_geom_angle_atom_site_label_3
_geom_angle
C3 O1 C6 119.52(13)
C10 O2 C13 118.61(11)
C1 N1 C5 116.21(13)
C1 N2 H2B 120.0
C1 N2 H2C 120.0
H2B N2 H2C 120.0
C12 N3 C8 116.47(13)
C8 N4 H4B 120.0
C8 N4 H4C 120.0
H4B N4 H4C 120.0
N1 C1 N2 115.68(14)
N1 C1 C2 123.24(14)
N2 C1 C2 121.06(15)
C3 C2 C1 118.51(14)
C3 C2 H2A 120.7
C1 C2 H2A 120.7
O1 C3 C2 125.72(14)
O1 C3 C4 115.54(14)
C2 C3 C4 118.74(14)
C5 C4 C3 118.19(15)
C5 C4 H4A 120.9
C3 C4 H4A 120.9
N1 C5 C4 125.08(15)
N1 C5 H5A 117.5
C4 C5 H5A 117.5
O1 C6 C7 107.17(15)
O1 C6 H6A 110.3
C7 C6 H6A 110.3
O1 C6 H6B 110.3
C7 C6 H6B 110.3
H6A C6 H6B 108.5
C6 C7 H7A 109.5
C6 C7 H7B 109.5
H7A C7 H7B 109.5
C6 C7 H7C 109.5
H7A C7 H7C 109.5
H7B C7 H7C 109.5
N3 C8 N4 116.04(14)
N3 C8 C9 122.94(14)
N4 C8 C9 121.01(14)
C10 C9 C8 118.52(14)
C10 C9 H9A 120.7
C8 C9 H9A 120.7
O2 C10 C9 125.11(14)
O2 C10 C11 115.89(13)
C9 C10 C11 118.98(14)
C12 C11 C10 117.94(14)
C12 C11 H11A 121.0
C10 C11 H11A 121.0
N3 C12 C11 125.14(15)
N3 C12 H12A 117.4
C11 C12 H12A 117.4
O2 C13 C14 107.85(14)
O2 C13 H13A 110.1
C14 C13 H13A 110.1
O2 C13 H13B 110.1
C14 C13 H13B 110.1
H13A C13 H13B 108.4
C13 C14 H14A 109.5
C13 C14 H14B 109.5
H14A C14 H14B 109.5
C13 C14 H14C 109.5
H14A C14 H14C 109.5
H14B C14 H14C 109.5

loop_
_geom_bond_atom_site_label_1
_geom_bond_atom_site_label_2
_geom_bond_distance
O1 C3 1.3460(19)
O1 C6 1.433(2)
O2 C10 1.3518(18)
O2 C13 1.4364(19)
N1 C1 1.336(2)
N1 C5 1.342(2)
N2 C1 1.361(2)
N2 H2B 0.8600
N2 H2C 0.8600
N3 C12 1.340(2)
N3 C8 1.3434(19)
N4 C8 1.3545(19)
N4 H4B 0.8600
N4 H4C 0.8600
C1 C2 1.398(2)
C2 C3 1.374(2)
C2 H2A 0.9300
C3 C4 1.394(2)
C4 C5 1.355(2)
C4 H4A 0.9300
C5 H5A 0.9300
C6 C7 1.490(3)
C6 H6A 0.9700
C6 H6B 0.9700
C7 H7A 0.9600
C7 H7B 0.9600
C7 H7C 0.9600
C8 C9 1.400(2)
C9 C10 1.378(2)
C9 H9A 0.9300
C10 C11 1.397(2)
C11 C12 1.360(2)
C11 H11A 0.9300
C12 H12A 0.9300
C13 C14 1.491(2)
C13 H13A 0.9700
C13 H13B 0.9700
C14 H14A 0.9600
C14 H14B 0.9600
C14 H14C 0.9600

loop_
_geom_hbond_atom_site_label_D
_geom_hbond_atom_site_label_H
_geom_hbond_atom_site_label_A
_geom_hbond_site_symmetry_A
_geom_hbond_distance_DH
_geom_hbond_distance_HA
_geom_hbond_distance_DA
_geom_hbond_angle_DHA
N2 H2B N1 2_766 0.86 2.19 3.029(2) 163.9
N4 H4B N3 2_676 0.86 2.16 3.013(2) 172.8

loop_
_geom_torsion_atom_site_label_1
_geom_torsion_atom_site_label_2
_geom_torsion_atom_site_label_3
_geom_torsion_atom_site_label_4
_geom_torsion
C5 N1 C1 N2 177.01(15)
C5 N1 C1 C2 -1.1(2)
N1 C1 C2 C3 -0.4(2)
N2 C1 C2 C3 -178.37(15)
C6 O1 C3 C2 1.9(2)
C6 O1 C3 C4 -178.15(14)
C1 C2 C3 O1 -178.26(14)
C1 C2 C3 C4 1.8(2)
O1 C3 C4 C5 178.35(14)
C2 C3 C4 C5 -1.7(2)
C1 N1 C5 C4 1.2(2)
C3 C4 C5 N1 0.2(3)
C3 O1 C6 C7 173.22(16)
C12 N3 C8 N4 179.60(15)
C12 N3 C8 C9 0.8(2)
N3 C8 C9 C10 0.0(2)
N4 C8 C9 C10 -178.74(15)
C13 O2 C10 C9 1.6(2)
C13 O2 C10 C11 179.93(13)
C8 C9 C10 O2 177.69(14)
C8 C9 C10 C11 -0.6(2)
O2 C10 C11 C12 -178.04(14)
C9 C10 C11 C12 0.4(2)
C8 N3 C12 C11 -1.1(3)
C10 C11 C12 N3 0.5(3)
C10 O2 C13 C14 -173.07(15)

loop_
_cod_related_entry_id
_cod_related_entry_database
_cod_related_entry_code
1 ChemSpider 714432
